data_4505819
loop_
_publ_author_name
'Luo, Tzy-Jiun M.'
'Palmore, G. Tayhas R.'

_publ_section_title
;
 Engineering Crystalline Architecture with Supramolecular Tapes:&#x2009;
 Studies on Secondary Donor&#x2212;Acceptor Interactions in Cocrystals of
 the Cyclic Dipeptide of Glycine
;
_journal_issue 5
_journal_name_full 'Crystal Growth &amp; Design'
_journal_page_first 337
_journal_paper_doi 10.1021/cg025535d
_journal_volume 2
_journal_year 2002
_chemical_formula_sum 'C10 H10 N2 O6'
_chemical_formula_weight 254.20
_chemical_name_systematic
;
 diketopiperazine + 2,5-dihydroxybenzoquinone
;
_space_group_IT_number 14
_symmetry_cell_setting monoclinic
_symmetry_space_group_name_Hall '-P 2ybc'
_symmetry_space_group_name_H-M 'P 1 21/c 1'
_atom_sites_solution_hydrogens geom
_atom_sites_solution_primary direct
_atom_sites_solution_secondary difmap
_audit_creation_method SHELXL-97
_cell_angle_alpha 90.00
_cell_angle_beta 95.017(7)
_cell_angle_gamma 90.00
_cell_formula_units_Z 2
_cell_length_a 12.080(4)
_cell_length_b 6.278(2)
_cell_length_c 6.788(2)
_cell_measurement_temperature 90(2)
_cell_volume 512.8(3)
_computing_cell_refinement 'Bruker SAINT'
_computing_data_collection 'Bruker SMART'
_computing_data_reduction 'Bruker SAINT'
_computing_molecular_graphics 'SHELXTL 5.03, XP (Sheldrick, 1994)'
_computing_publication_material 'SHELXL-97 (Sheldrick, 1997)'
_computing_structure_refinement 'SHELXL-97 (Sheldrick, 1997)'
_computing_structure_solution 'SHELXS-97 (Sheldrick, 1990)'
_diffrn_ambient_temperature 90(2)
_diffrn_measured_fraction_theta_full 0.940
_diffrn_measured_fraction_theta_max 0.940
_diffrn_measurement_device_type 'Bruker SMART 1000'
_diffrn_measurement_method \w
_diffrn_radiation_monochromator graphite
_diffrn_radiation_source 'normal-focus sealed tube'
_diffrn_radiation_type MoK\a
_diffrn_radiation_wavelength 0.71073
_diffrn_reflns_av_R_equivalents 0.0570
_diffrn_reflns_av_sigmaI/netI 0.0794
_diffrn_reflns_limit_h_max 17
_diffrn_reflns_limit_h_min -16
_diffrn_reflns_limit_k_max 8
_diffrn_reflns_limit_k_min -7
_diffrn_reflns_limit_l_max 9
_diffrn_reflns_limit_l_min -9
_diffrn_reflns_number 4591
_diffrn_reflns_theta_full 31.42
_diffrn_reflns_theta_max 31.42
_diffrn_reflns_theta_min 1.69
_diffrn_standards_decay_% <0.1
_diffrn_standards_number '50 frames remeasured'
_exptl_absorpt_coefficient_mu 0.139
_exptl_absorpt_correction_type none
_exptl_crystal_colour brown
_exptl_crystal_density_diffrn 1.646
_exptl_crystal_density_method 'not measured'
_exptl_crystal_description plate
_exptl_crystal_F_000 264
_exptl_crystal_size_max 0.1
_exptl_crystal_size_mid 0.1
_exptl_crystal_size_min 0.08
_refine_diff_density_max 1.357
_refine_diff_density_min -0.541
_refine_diff_density_rms 0.191
_refine_ls_extinction_coef 0.02(2)
_refine_ls_extinction_expression Fc^*^=kFc[1+0.001xFc^2^\l^3^/sin(2\q)]^-1/4^
_refine_ls_extinction_method SHELXL
_refine_ls_goodness_of_fit_ref 1.939
_refine_ls_hydrogen_treatment mixed
_refine_ls_matrix_type full
_refine_ls_number_parameters 103
_refine_ls_number_reflns 1586
_refine_ls_number_restraints 0
_refine_ls_restrained_S_all 1.939
_refine_ls_R_factor_all 0.1565
_refine_ls_R_factor_gt 0.1201
_refine_ls_shift/su_max 0.016
_refine_ls_shift/su_mean 0.001
_refine_ls_structure_factor_coef Fsqd
_refine_ls_weighting_details 'calc w=1/[\s^2^(Fo^2^)+(0.1000P)^2^+0.0000P] where P=(Fo^2^+2Fc^2^)/3'
_refine_ls_weighting_scheme calc
_refine_ls_wR_factor_gt 0.3426
_refine_ls_wR_factor_ref 0.3494
_reflns_number_gt 958
_reflns_number_total 1586
_reflns_threshold_expression >2sigma(I)
_cod_data_source_file cg025535d_s8.cif
_cod_data_source_block tl25fm
_cod_original_sg_symbol_H-M P2(1)/c
_cod_database_code 4505819

loop_
_symmetry_equiv_pos_as_xyz
'x, y, z'
'-x, y+1/2, -z+1/2'
'-x, -y, -z'
'x, -y-1/2, z-1/2'

loop_
_atom_site_label
_atom_site_type_symbol
_atom_site_fract_x
_atom_site_fract_y
_atom_site_fract_z
_atom_site_U_iso_or_equiv
_atom_site_adp_type
_atom_site_occupancy
_atom_site_symmetry_multiplicity
_atom_site_calc_flag
N1 N -0.0464(4) 0.2979(7) -0.0183(7) 0.0169(10) Uani 1 1 d
H1N H -0.062(8) 0.189(14) -0.007(14) 0.06(3) Uiso 1 1 d
C1 C 0.0604(4) 0.3065(7) 0.0465(8) 0.0158(10) Uani 1 1 d
O1 O 0.1166(3) 0.1427(5) 0.0883(6) 0.0186(9) Uani 1 1 d
C2 C -0.1172(4) 0.4804(8) -0.0703(9) 0.0183(11) Uani 1 1 d
H2A H -0.147(5) 0.478(10) -0.216(12) 0.029(17) Uiso 1 1 d
H2B H -0.177(5) 0.467(9) 0.013(10) 0.019(15) Uiso 1 1 d
C3 C 0.6110(4) 0.0866(8) 0.0123(8) 0.0184(11) Uani 1 1 d
O3 O 0.7075(3) 0.1459(6) 0.0181(6) 0.0230(10) Uani 1 1 d
C4 C 0.5209(4) 0.2139(8) 0.0745(9) 0.0189(11) Uani 1 1 d
H4 H 0.547(7) 0.334(14) 0.132(15) 0.06(3) Uiso 1 1 d
C5 C 0.4161(4) 0.1371(8) 0.0663(8) 0.0181(11) Uani 1 1 d
O5 O 0.3317(3) 0.2488(6) 0.1267(7) 0.0231(10) Uani 1 1 d
H5 H 0.261(7) 0.166(15) 0.087(15) 0.07(3) Uiso 1 1 d

loop_
_atom_site_aniso_label
_atom_site_aniso_U_11
_atom_site_aniso_U_22
_atom_site_aniso_U_33
_atom_site_aniso_U_23
_atom_site_aniso_U_13
_atom_site_aniso_U_12
N1 0.0130(19) 0.012(2) 0.025(2) 0.0002(16) 0.0009(16) -0.0026(15)
C1 0.013(2) 0.015(2) 0.019(3) 0.0021(19) 0.0031(18) -0.0012(17)
O1 0.0132(16) 0.0135(17) 0.029(2) 0.0015(14) 0.0014(15) 0.0020(13)
C2 0.013(2) 0.013(2) 0.029(3) 0.001(2) 0.000(2) -0.0001(18)
C3 0.014(2) 0.019(2) 0.022(3) -0.001(2) 0.0016(19) 0.0006(18)
O3 0.0130(17) 0.0214(19) 0.034(2) 0.0030(16) 0.0014(16) -0.0020(14)
C4 0.014(2) 0.016(2) 0.026(3) -0.001(2) 0.0003(19) -0.0010(18)
C5 0.015(2) 0.014(2) 0.025(3) -0.0004(19) 0.002(2) 0.0020(17)
O5 0.0125(17) 0.0192(18) 0.037(3) -0.0055(17) 0.0012(16) 0.0037(14)

loop_
_atom_type_symbol
_atom_type_description
_atom_type_scat_dispersion_real
_atom_type_scat_dispersion_imag
_atom_type_scat_source
C C 0.0033 0.0016 'International Tables Vol C Tables 4.2.6.8 and 6.1.1.4'
H H 0.0000 0.0000 'International Tables Vol C Tables 4.2.6.8 and 6.1.1.4'
N N 0.0061 0.0033 'International Tables Vol C Tables 4.2.6.8 and 6.1.1.4'
O O 0.0106 0.0060 'International Tables Vol C Tables 4.2.6.8 and 6.1.1.4'

loop_
_geom_angle_atom_site_label_1
_geom_angle_atom_site_label_2
_geom_angle_atom_site_label_3
_geom_angle
_geom_angle_site_symmetry_1
_geom_angle_site_symmetry_3
C1 N1 C2 125.6(4) . .
C1 N1 H1N 105(8) . .
C2 N1 H1N 129(7) . .
O1 C1 N1 122.3(4) . .
O1 C1 C2 118.3(4) . 3_565
N1 C1 C2 119.5(4) . 3_565
N1 C2 C1 114.9(4) . 3_565
N1 C2 H2A 112(4) . .
C1 C2 H2A 104(4) 3_565 .
N1 C2 H2B 104(4) . .
C1 C2 H2B 112(3) 3_565 .
H2A C2 H2B 110(5) . .
O3 C3 C4 124.3(5) . .
O3 C3 C5 117.8(4) . 3_655
C4 C3 C5 117.8(4) . 3_655
C5 C4 C3 121.2(5) . .
C5 C4 H4 128(5) . .
C3 C4 H4 110(5) . .
O5 C5 C4 122.7(5) . .
O5 C5 C3 116.4(4) . 3_655
C4 C5 C3 120.9(4) . 3_655
C5 O5 H5 107(5) . .

loop_
_geom_bond_atom_site_label_1
_geom_bond_atom_site_label_2
_geom_bond_distance
_geom_bond_site_symmetry_2
N1 C1 1.327(6) .
N1 C2 1.455(7) .
N1 H1N 0.71(9) .
C1 O1 1.251(6) .
C1 C2 1.506(7) 3_565
C2 C1 1.506(7) 3_565
C2 H2A 1.02(8) .
C2 H2B 0.95(6) .
C3 O3 1.221(6) .
C3 C4 1.443(7) .
C3 C5 1.528(7) 3_655
C4 C5 1.352(7) .
C4 H4 0.89(9) .
C5 O5 1.332(6) .
C5 C3 1.528(7) 3_655
O5 H5 1.01(9) .
